data_4083553
loop_
_publ_author_name
'Mushtaq, Ambreen'
'Bi, Wenhua'
'L\'egar\'e, Marc-Andr\'e'
'Fontaine, Fr\'ed\'eric-Georges'

_publ_section_title
;
 Synthesis and Reactivity of Novel Mesityl Boratabenzene Ligands and Their
 Coordination to Transition Metals
;
_journal_issue 12
_journal_name_full Organometallics
_journal_page_first 3173
_journal_paper_doi 10.1021/om500406b
_journal_volume 33
_journal_year 2014
_chemical_formula_moiety 'C31 H40 B2 Fe Si'
_chemical_formula_sum 'C31 H40 B2 Fe Si'
_chemical_formula_weight 518.19
_chemical_name_systematic
; 
 ? 
;
_space_group_IT_number 2
_symmetry_cell_setting triclinic
_symmetry_space_group_name_Hall '-P 1'
_symmetry_space_group_name_H-M 'P -1'
_atom_sites_solution_hydrogens geom
_atom_sites_solution_primary direct
_atom_sites_solution_secondary difmap
_audit_creation_method SHELXL-97
_cell_angle_alpha 66.8680(10)
_cell_angle_beta 78.8550(10)
_cell_angle_gamma 76.5630(10)
_cell_formula_units_Z 2
_cell_length_a 8.0914(4)
_cell_length_b 13.2182(7)
_cell_length_c 14.6430(7)
_cell_measurement_reflns_used 9952
_cell_measurement_temperature 150(2)
_cell_measurement_theta_max 28.4
_cell_measurement_theta_min 2.6
_cell_volume 1391.65(12)
_computing_cell_refinement 'SMART APEX II'
_computing_data_collection 'SMART APEX II  (Bruker, 2007)'
_computing_data_reduction 'SAINT+ (Bruker, 2007)'
_computing_molecular_graphics 'SHELXTL (Bruker, 2007)'
_computing_publication_material SHELXTL
_computing_structure_refinement 'SHELXL-97 (Sheldrick, 2008)'
_computing_structure_solution 'SHELXS-97 (Sheldrick, 2008)'
_diffrn_ambient_temperature 150(2)
_diffrn_measured_fraction_theta_full 0.997
_diffrn_measured_fraction_theta_max 0.997
_diffrn_measurement_device_type 'Bruker APEX II CCD area detector'
_diffrn_measurement_method '\w scan'
_diffrn_radiation_monochromator graphite
_diffrn_radiation_source 'fine-focus sealed tube'
_diffrn_radiation_type MoK\a
_diffrn_radiation_wavelength 0.71073
_diffrn_reflns_av_R_equivalents 0.0188
_diffrn_reflns_av_sigmaI/netI 0.0257
_diffrn_reflns_limit_h_max 10
_diffrn_reflns_limit_h_min -10
_diffrn_reflns_limit_k_max 17
_diffrn_reflns_limit_k_min -17
_diffrn_reflns_limit_l_max 19
_diffrn_reflns_limit_l_min -19
_diffrn_reflns_number 15528
_diffrn_reflns_theta_full 28.36
_diffrn_reflns_theta_max 28.36
_diffrn_reflns_theta_min 1.52
_exptl_absorpt_coefficient_mu 0.603
_exptl_absorpt_correction_T_max 0.908
_exptl_absorpt_correction_T_min 0.805
_exptl_absorpt_correction_type multi-scan
_exptl_absorpt_process_details 'SADABS (Sheldrick, 1996)'
_exptl_crystal_colour red
_exptl_crystal_density_diffrn 1.237
_exptl_crystal_density_method 'not measured'
_exptl_crystal_description plate
_exptl_crystal_F_000 552
_exptl_crystal_size_max 0.42
_exptl_crystal_size_mid 0.30
_exptl_crystal_size_min 0.16
_refine_diff_density_max 0.457
_refine_diff_density_min -0.299
_refine_diff_density_rms 0.062
_refine_ls_extinction_method none
_refine_ls_goodness_of_fit_ref 1.067
_refine_ls_hydrogen_treatment constr
_refine_ls_matrix_type full
_refine_ls_number_parameters 325
_refine_ls_number_reflns 6952
_refine_ls_number_restraints 0
_refine_ls_restrained_S_all 1.067
_refine_ls_R_factor_all 0.0421
_refine_ls_R_factor_gt 0.0355
_refine_ls_shift/su_max 0.001
_refine_ls_shift/su_mean 0.000
_refine_ls_structure_factor_coef Fsqd
_refine_ls_weighting_details 'calc w=1/[\s^2^(Fo^2^)+(0.0547P)^2^+0.4301P] where P=(Fo^2^+2Fc^2^)/3'
_refine_ls_weighting_scheme calc
_refine_ls_wR_factor_gt 0.0945
_refine_ls_wR_factor_ref 0.0993
_reflns_number_gt 6035
_reflns_number_total 6952
_reflns_threshold_expression >2sigma(I)
_cod_data_source_file om500406b_si_002.cif
_cod_data_source_block am325
_cod_depositor_comments 'Adding full bibliography for 4083552--4083554.cif.'
_cod_original_sg_symbol_H-M P-1
_cod_database_code 4083553

loop_
_symmetry_equiv_pos_as_xyz
'x, y, z'
'-x, -y, -z'

loop_
_atom_site_label
_atom_site_type_symbol
_atom_site_fract_x
_atom_site_fract_y
_atom_site_fract_z
_atom_site_U_iso_or_equiv
_atom_site_adp_type
_atom_site_occupancy
_atom_site_symmetry_multiplicity
_atom_site_calc_flag
_atom_site_refinement_flags
Fe1 Fe 0.81495(2) 0.263260(16) 0.061483(15) 0.01848(7) Uani 1 1 d .
Si2 Si 0.87300(7) 0.16915(4) 0.32783(3) 0.02936(11) Uani 1 1 d .
B1 B 0.7187(2) 0.37426(13) 0.16361(12) 0.0202(3) Uani 1 1 d .
B2 B 0.9107(2) 0.18087(14) -0.05990(13) 0.0210(3) Uani 1 1 d .
C13 C 1.01562(18) 0.26961(12) 0.12729(11) 0.0221(3) Uani 1 1 d .
H13 H 1.1059 0.2015 0.1474 0.027 Uiso 1 1 calc R
C12 C 1.02510(19) 0.34143(12) 0.02528(11) 0.0222(3) Uani 1 1 d .
H12 H 1.1222 0.3229 -0.0225 0.027 Uiso 1 1 calc R
C22 C 0.74224(19) 0.26492(13) -0.07174(12) 0.0243(3) Uani 1 1 d .
H22 H 0.7367 0.3359 -0.1316 0.029 Uiso 1 1 calc R
C20 C 0.6207(2) 0.16914(15) 0.10063(14) 0.0325(4) Uani 1 1 d .
H20 H 0.5312 0.1730 0.1573 0.039 Uiso 1 1 calc R
C14 C 0.86868(19) 0.27678(12) 0.19717(11) 0.0213(3) Uani 1 1 d .
C10 C 0.73037(18) 0.43470(12) 0.05075(11) 0.0211(3) Uani 1 1 d .
H10 H 0.6228 0.4767 0.0200 0.025 Uiso 1 1 calc R
C21 C 0.6044(2) 0.25352(15) 0.00520(13) 0.0294(3) Uani 1 1 d .
H21 H 0.5036 0.3155 -0.0034 0.035 Uiso 1 1 calc R
C23 C 1.05480(18) 0.18303(11) -0.15116(11) 0.0203(3) Uani 1 1 d .
C7 C 0.40326(19) 0.39730(13) 0.26300(12) 0.0246(3) Uani 1 1 d .
C11 C 0.88166(19) 0.42111(12) -0.01300(11) 0.0224(3) Uani 1 1 d .
H11 H 0.8795 0.4572 -0.0870 0.027 Uiso 1 1 calc R
C6 C 0.57347(19) 0.41652(12) 0.23786(11) 0.0218(3) Uani 1 1 d .
C4 C 0.62109(19) 0.48354(12) 0.28019(11) 0.0224(3) Uani 1 1 d .
C30 C 1.23283(19) 0.16389(12) -0.14531(12) 0.0245(3) Uani 1 1 d .
C3 C 0.5060(2) 0.52284(13) 0.34840(12) 0.0259(3) Uani 1 1 d .
H3 H 0.5416 0.5670 0.3763 0.031 Uiso 1 1 calc R
C18 C 0.9200(2) 0.10151(12) 0.04833(12) 0.0251(3) Uani 1 1 d .
H18 H 1.0351 0.0631 0.0706 0.030 Uiso 1 1 calc R
C24 C 1.00504(19) 0.19890(12) -0.24412(11) 0.0230(3) Uani 1 1 d .
C29 C 1.3499(2) 0.17136(14) -0.23061(14) 0.0309(4) Uani 1 1 d .
H29 H 1.4682 0.1611 -0.2252 0.037 Uiso 1 1 calc R
C5 C 0.7957(2) 0.51761(14) 0.25207(13) 0.0280(3) Uani 1 1 d .
H5A H 0.7951 0.5833 0.1899 0.042 Uiso 1 1 calc R
H5B H 0.8819 0.4559 0.2424 0.042 Uiso 1 1 calc R
H5C H 0.8229 0.5357 0.3057 0.042 Uiso 1 1 calc R
C19 C 0.7775(2) 0.09564(13) 0.12149(13) 0.0305(4) Uani 1 1 d .
H19 H 0.7958 0.0508 0.1929 0.037 Uiso 1 1 calc R
C26 C 1.1262(2) 0.20403(14) -0.32734(12) 0.0298(3) Uani 1 1 d .
H26 H 1.0891 0.2153 -0.3889 0.036 Uiso 1 1 calc R
C8 C 0.3356(2) 0.33179(16) 0.21814(13) 0.0318(4) Uani 1 1 d .
H8A H 0.3667 0.2517 0.2559 0.048 Uiso 1 1 calc R
H8B H 0.3854 0.3488 0.1483 0.048 Uiso 1 1 calc R
H8C H 0.2108 0.3525 0.2211 0.048 Uiso 1 1 calc R
C2 C 0.3412(2) 0.49901(13) 0.37637(12) 0.0271(3) Uani 1 1 d .
C9 C 0.29124(19) 0.43776(14) 0.33123(12) 0.0274(3) Uani 1 1 d .
H9 H 0.1776 0.4230 0.3472 0.033 Uiso 1 1 calc R
C25 C 0.8211(2) 0.20275(15) -0.25601(12) 0.0298(3) Uani 1 1 d .
H25A H 0.7540 0.2762 -0.2604 0.045 Uiso 1 1 calc R
H25B H 0.7727 0.1447 -0.1982 0.045 Uiso 1 1 calc R
H25C H 0.8179 0.1899 -0.3171 0.045 Uiso 1 1 calc R
C31 C 1.3078(2) 0.12686(16) -0.04781(14) 0.0354(4) Uani 1 1 d .
H31A H 1.3155 0.0459 -0.0137 0.053 Uiso 1 1 calc R
H31B H 1.2342 0.1647 -0.0051 0.053 Uiso 1 1 calc R
H31C H 1.4224 0.1460 -0.0615 0.053 Uiso 1 1 calc R
C1 C 0.2201(2) 0.53768(17) 0.45308(14) 0.0371(4) Uani 1 1 d .
H1A H 0.1117 0.5774 0.4258 0.056 Uiso 1 1 calc R
H1B H 0.2708 0.5879 0.4697 0.056 Uiso 1 1 calc R
H1C H 0.1991 0.4728 0.5135 0.056 Uiso 1 1 calc R
C16 C 0.6715(3) 0.10902(17) 0.37541(14) 0.0430(5) Uani 1 1 d .
H16A H 0.6787 0.0552 0.4440 0.065 Uiso 1 1 calc R
H16B H 0.6565 0.0712 0.3327 0.065 Uiso 1 1 calc R
H16C H 0.5738 0.1692 0.3745 0.065 Uiso 1 1 calc R
C27 C 1.2997(2) 0.19308(14) -0.32236(13) 0.0324(4) Uani 1 1 d .
C15 C 0.8990(3) 0.23420(16) 0.41575(13) 0.0444(5) Uani 1 1 d .
H15A H 0.8031 0.2954 0.4148 0.067 Uiso 1 1 calc R
H15B H 1.0065 0.2634 0.3949 0.067 Uiso 1 1 calc R
H15C H 0.9009 0.1779 0.4836 0.067 Uiso 1 1 calc R
C28 C 1.4285(3) 0.2006(2) -0.41386(16) 0.0490(5) Uani 1 1 d .
H28A H 1.4565 0.2760 -0.4447 0.073 Uiso 1 1 calc R
H28B H 1.3798 0.1845 -0.4619 0.073 Uiso 1 1 calc R
H28C H 1.5327 0.1462 -0.3941 0.073 Uiso 1 1 calc R
C17 C 1.0596(3) 0.05382(16) 0.33096(16) 0.0491(5) Uani 1 1 d .
H17A H 1.0605 -0.0027 0.3987 0.074 Uiso 1 1 calc R
H17B H 1.1660 0.0843 0.3116 0.074 Uiso 1 1 calc R
H17C H 1.0500 0.0195 0.2842 0.074 Uiso 1 1 calc R

loop_
_atom_site_aniso_label
_atom_site_aniso_U_11
_atom_site_aniso_U_22
_atom_site_aniso_U_33
_atom_site_aniso_U_23
_atom_site_aniso_U_13
_atom_site_aniso_U_12
Fe1 0.02146(11) 0.01715(11) 0.02067(12) -0.01009(8) -0.00062(8) -0.00634(8)
Si2 0.0457(3) 0.0203(2) 0.0214(2) -0.00737(17) -0.00536(18) -0.00370(18)
B1 0.0211(7) 0.0188(7) 0.0244(8) -0.0109(6) 0.0009(6) -0.0075(6)
B2 0.0232(8) 0.0209(8) 0.0250(8) -0.0136(6) -0.0040(6) -0.0050(6)
C13 0.0222(7) 0.0215(7) 0.0279(7) -0.0143(6) -0.0057(6) -0.0019(5)
C12 0.0220(7) 0.0223(7) 0.0278(7) -0.0144(6) 0.0011(6) -0.0077(5)
C22 0.0239(7) 0.0287(8) 0.0282(8) -0.0177(6) -0.0057(6) -0.0039(6)
C20 0.0353(9) 0.0367(9) 0.0396(9) -0.0265(8) 0.0092(7) -0.0213(7)
C14 0.0269(7) 0.0187(7) 0.0223(7) -0.0110(6) -0.0031(5) -0.0049(5)
C10 0.0218(7) 0.0175(6) 0.0260(7) -0.0097(6) -0.0026(5) -0.0039(5)
C21 0.0229(7) 0.0372(9) 0.0421(9) -0.0282(8) -0.0023(6) -0.0079(6)
C23 0.0206(7) 0.0161(6) 0.0264(7) -0.0095(6) -0.0040(5) -0.0028(5)
C7 0.0233(7) 0.0250(7) 0.0259(7) -0.0101(6) -0.0012(6) -0.0047(6)
C11 0.0282(7) 0.0182(7) 0.0229(7) -0.0080(6) -0.0003(6) -0.0091(6)
C6 0.0230(7) 0.0189(7) 0.0229(7) -0.0081(6) 0.0000(5) -0.0034(5)
C4 0.0225(7) 0.0191(7) 0.0249(7) -0.0090(6) 0.0009(5) -0.0036(5)
C30 0.0233(7) 0.0198(7) 0.0358(8) -0.0150(6) -0.0054(6) -0.0035(5)
C3 0.0269(7) 0.0240(7) 0.0297(8) -0.0149(6) 0.0003(6) -0.0036(6)
C18 0.0354(8) 0.0169(7) 0.0280(8) -0.0131(6) -0.0035(6) -0.0054(6)
C24 0.0245(7) 0.0197(7) 0.0255(7) -0.0101(6) -0.0035(6) -0.0012(5)
C29 0.0208(7) 0.0283(8) 0.0475(10) -0.0193(7) 0.0013(7) -0.0061(6)
C5 0.0276(8) 0.0274(8) 0.0345(8) -0.0182(7) 0.0065(6) -0.0112(6)
C19 0.0474(10) 0.0214(7) 0.0293(8) -0.0140(6) 0.0034(7) -0.0163(7)
C26 0.0339(8) 0.0283(8) 0.0247(8) -0.0104(6) -0.0011(6) -0.0013(7)
C8 0.0259(8) 0.0403(9) 0.0360(9) -0.0201(8) 0.0003(6) -0.0109(7)
C2 0.0247(7) 0.0272(8) 0.0265(8) -0.0115(6) 0.0028(6) -0.0005(6)
C9 0.0205(7) 0.0310(8) 0.0292(8) -0.0110(7) 0.0018(6) -0.0052(6)
C25 0.0267(8) 0.0385(9) 0.0287(8) -0.0176(7) -0.0090(6) 0.0004(7)
C31 0.0256(8) 0.0435(10) 0.0491(11) -0.0291(9) -0.0136(7) 0.0010(7)
C1 0.0291(8) 0.0457(10) 0.0382(10) -0.0241(8) 0.0081(7) -0.0039(7)
C16 0.0631(13) 0.0377(10) 0.0275(9) -0.0100(8) 0.0054(8) -0.0197(9)
C27 0.0314(8) 0.0265(8) 0.0357(9) -0.0122(7) 0.0087(7) -0.0072(7)
C15 0.0790(15) 0.0317(9) 0.0241(8) -0.0080(7) -0.0121(9) -0.0111(9)
C28 0.0412(11) 0.0531(13) 0.0460(11) -0.0194(10) 0.0177(9) -0.0122(9)
C17 0.0671(14) 0.0267(9) 0.0404(11) -0.0047(8) -0.0131(10) 0.0088(9)

loop_
_atom_type_symbol
_atom_type_description
_atom_type_scat_dispersion_real
_atom_type_scat_dispersion_imag
_atom_type_scat_source
C C 0.0033 0.0016 'International Tables Vol C Tables 4.2.6.8 and 6.1.1.4'
H H 0.0000 0.0000 'International Tables Vol C Tables 4.2.6.8 and 6.1.1.4'
B B 0.0013 0.0007 'International Tables Vol C Tables 4.2.6.8 and 6.1.1.4'
Si Si 0.0817 0.0704 'International Tables Vol C Tables 4.2.6.8 and 6.1.1.4'
Fe Fe 0.3463 0.8444 'International Tables Vol C Tables 4.2.6.8 and 6.1.1.4'

loop_
_geom_angle_atom_site_label_1
_geom_angle_atom_site_label_2
_geom_angle_atom_site_label_3
_geom_angle
C12 Fe1 C13 40.06(6)
C12 Fe1 C21 143.47(7)
C13 Fe1 C21 176.07(6)
C12 Fe1 C11 39.72(6)
C13 Fe1 C11 72.35(6)
C21 Fe1 C11 109.95(7)
C12 Fe1 C20 174.14(7)
C13 Fe1 C20 137.11(7)
C21 Fe1 C20 39.62(7)
C11 Fe1 C20 145.80(7)
C12 Fe1 C19 134.91(7)
C13 Fe1 C19 106.78(7)
C21 Fe1 C19 71.46(7)
C11 Fe1 C19 171.15(6)
C20 Fe1 C19 39.30(7)
C12 Fe1 C22 109.22(6)
C13 Fe1 C22 144.71(6)
C21 Fe1 C22 39.13(6)
C11 Fe1 C22 91.48(6)
C20 Fe1 C22 71.30(7)
C19 Fe1 C22 84.43(6)
C12 Fe1 C10 70.73(6)
C13 Fe1 C10 84.30(6)
C21 Fe1 C10 95.59(6)
C11 Fe1 C10 38.77(5)
C20 Fe1 C10 115.01(6)
C19 Fe1 C10 149.95(6)
C22 Fe1 C10 102.73(6)
C12 Fe1 C18 103.95(6)
C13 Fe1 C18 96.27(6)
C21 Fe1 C18 84.46(6)
C11 Fe1 C18 132.89(6)
C20 Fe1 C18 70.52(6)
C19 Fe1 C18 38.28(6)
C22 Fe1 C18 71.65(6)
C10 Fe1 C18 170.92(6)
C12 Fe1 C14 71.73(6)
C13 Fe1 C14 38.79(5)
C21 Fe1 C14 137.51(6)
C11 Fe1 C14 85.72(6)
C20 Fe1 C14 108.39(6)
C19 Fe1 C14 99.05(6)
C22 Fe1 C14 174.03(6)
C10 Fe1 C14 71.85(5)
C18 Fe1 C14 114.04(6)
C12 Fe1 B2 93.16(6)
C13 Fe1 B2 111.96(6)
C21 Fe1 B2 70.96(6)
C11 Fe1 B2 101.95(6)
C20 Fe1 B2 83.67(6)
C19 Fe1 B2 69.97(6)
C22 Fe1 B2 39.64(6)
C10 Fe1 B2 132.57(6)
C18 Fe1 B2 39.04(6)
C14 Fe1 B2 146.20(6)
C12 Fe1 B1 82.29(5)
C13 Fe1 B1 69.16(6)
C21 Fe1 B1 108.39(6)
C11 Fe1 B1 69.67(6)
C20 Fe1 B1 101.51(6)
C19 Fe1 B1 118.58(6)
C22 Fe1 B1 135.06(6)
C10 Fe1 B1 38.59(5)
C18 Fe1 B1 149.63(6)
C14 Fe1 B1 38.97(5)
B2 Fe1 B1 171.07(6)
C15 Si2 C16 107.24(10)
C15 Si2 C17 108.03(11)
C16 Si2 C17 109.37(10)
C15 Si2 C14 109.87(8)
C16 Si2 C14 112.59(8)
C17 Si2 C14 109.62(8)
C10 B1 C14 113.03(13)
C10 B1 C6 122.13(13)
C14 B1 C6 124.63(13)
C10 B1 Fe1 62.34(8)
C14 B1 Fe1 63.48(8)
C6 B1 Fe1 149.85(10)
C18 B2 C22 111.24(13)
C18 B2 C23 126.40(14)
C22 B2 C23 122.33(14)
C18 B2 Fe1 64.25(8)
C22 B2 Fe1 62.45(8)
C23 B2 Fe1 140.98(10)
C12 C13 C14 123.23(13)
C12 C13 Fe1 69.73(8)
C14 C13 Fe1 75.18(8)
C12 C13 H13 117.8
C14 C13 H13 117.8
Fe1 C13 H13 117.8
C11 C12 C13 120.31(13)
C11 C12 Fe1 70.73(8)
C13 C12 Fe1 70.21(8)
C11 C12 H12 119.0
C13 C12 H12 119.0
Fe1 C12 H12 119.0
C21 C22 B2 122.33(15)
C21 C22 Fe1 68.36(9)
B2 C22 Fe1 77.91(9)
C21 C22 H22 118.5
B2 C22 H22 118.5
Fe1 C22 H22 118.5
C19 C20 C21 120.23(15)
C19 C20 Fe1 71.31(9)
C21 C20 Fe1 70.01(9)
C19 C20 H20 119.1
C21 C20 H20 119.1
Fe1 C20 H20 119.1
C13 C14 B1 118.63(13)
C13 C14 Si2 117.61(11)
B1 C14 Si2 123.71(11)
C13 C14 Fe1 66.02(8)
B1 C14 Fe1 77.55(8)
Si2 C14 Fe1 129.28(7)
C11 C10 B1 122.49(13)
C11 C10 Fe1 67.66(8)
B1 C10 Fe1 79.07(8)
C11 C10 H10 118.5
B1 C10 H10 118.5
Fe1 C10 H10 118.5
C20 C21 C22 121.12(15)
C20 C21 Fe1 70.37(9)
C22 C21 Fe1 72.51(9)
C20 C21 H21 118.8
C22 C21 H21 118.8
Fe1 C21 H21 118.8
C24 C23 C30 116.61(13)
C24 C23 B2 118.68(12)
C30 C23 B2 124.61(13)
C9 C7 C6 120.83(14)
C9 C7 C8 117.56(14)
C6 C7 C8 121.60(14)
C10 C11 C12 120.46(14)
C10 C11 Fe1 73.57(8)
C12 C11 Fe1 69.54(8)
C10 C11 H11 119.2
C12 C11 H11 119.2
Fe1 C11 H11 119.2
C7 C6 C4 116.98(13)
C7 C6 B1 127.33(13)
C4 C6 B1 115.66(12)
C3 C4 C6 120.78(14)
C3 C4 C5 117.55(14)
C6 C4 C5 121.66(13)
C29 C30 C23 120.47(15)
C29 C30 C31 116.36(14)
C23 C30 C31 123.04(14)
C2 C3 C4 121.77(15)
C2 C3 H3 119.1
C4 C3 H3 119.1
C19 C18 B2 122.27(15)
C19 C18 Fe1 68.23(8)
B2 C18 Fe1 76.71(8)
C19 C18 H18 118.4
B2 C18 H18 118.4
Fe1 C18 H18 118.4
C26 C24 C23 120.98(14)
C26 C24 C25 117.10(14)
C23 C24 C25 121.78(13)
C27 C29 C30 122.43(15)
C27 C29 H29 118.8
C30 C29 H29 118.8
C4 C5 H5A 109.5
C4 C5 H5B 109.5
H5A C5 H5B 109.5
C4 C5 H5C 109.5
H5A C5 H5C 109.5
H5B C5 H5C 109.5
C18 C19 C20 121.79(16)
C18 C19 Fe1 73.50(9)
C20 C19 Fe1 69.39(9)
C18 C19 H19 118.4
C20 C19 H19 118.4
Fe1 C19 H19 118.4
C27 C26 C24 121.69(16)
C27 C26 H26 119.2
C24 C26 H26 119.2
C7 C8 H8A 109.5
C7 C8 H8B 109.5
H8A C8 H8B 109.5
C7 C8 H8C 109.5
H8A C8 H8C 109.5
H8B C8 H8C 109.5
C3 C2 C9 117.59(14)
C3 C2 C1 121.52(15)
C9 C2 C1 120.89(15)
C2 C9 C7 121.90(14)
C2 C9 H9 119.0
C7 C9 H9 119.0
C24 C25 H25A 109.5
C24 C25 H25B 109.5
H25A C25 H25B 109.5
C24 C25 H25C 109.5
H25A C25 H25C 109.5
H25B C25 H25C 109.5
C30 C31 H31A 109.5
C30 C31 H31B 109.5
H31A C31 H31B 109.5
C30 C31 H31C 109.5
H31A C31 H31C 109.5
H31B C31 H31C 109.5
C2 C1 H1A 109.5
C2 C1 H1B 109.5
H1A C1 H1B 109.5
C2 C1 H1C 109.5
H1A C1 H1C 109.5
H1B C1 H1C 109.5
Si2 C16 H16A 109.5
Si2 C16 H16B 109.5
H16A C16 H16B 109.5
Si2 C16 H16C 109.5
H16A C16 H16C 109.5
H16B C16 H16C 109.5
C29 C27 C26 117.54(15)
C29 C27 C28 121.63(17)
C26 C27 C28 120.80(18)
Si2 C15 H15A 109.5
Si2 C15 H15B 109.5
H15A C15 H15B 109.5
Si2 C15 H15C 109.5
H15A C15 H15C 109.5
H15B C15 H15C 109.5
C27 C28 H28A 109.5
C27 C28 H28B 109.5
H28A C28 H28B 109.5
C27 C28 H28C 109.5
H28A C28 H28C 109.5
H28B C28 H28C 109.5
Si2 C17 H17A 109.5
Si2 C17 H17B 109.5
H17A C17 H17B 109.5
Si2 C17 H17C 109.5
H17A C17 H17C 109.5
H17B C17 H17C 109.5

loop_
_geom_bond_atom_site_label_1
_geom_bond_atom_site_label_2
_geom_bond_distance
Fe1 C12 2.0683(14)
Fe1 C13 2.0745(14)
Fe1 C21 2.0802(15)
Fe1 C11 2.0838(14)
Fe1 C20 2.0850(15)
Fe1 C19 2.1101(15)
Fe1 C22 2.1345(15)
Fe1 C10 2.1609(14)
Fe1 C18 2.1786(15)
Fe1 C14 2.1949(14)
Fe1 B2 2.3540(16)
Fe1 B1 2.3954(16)
Si2 C15 1.8707(19)
Si2 C16 1.872(2)
Si2 C17 1.873(2)
Si2 C14 1.8840(15)
B1 C10 1.522(2)
B1 C14 1.543(2)
B1 C6 1.598(2)
B2 C18 1.523(2)
B2 C22 1.536(2)
B2 C23 1.590(2)
C13 C12 1.419(2)
C13 C14 1.422(2)
C13 H13 1.0000
C12 C11 1.411(2)
C12 H12 1.0000
C22 C21 1.412(2)
C22 H22 1.0000
C20 C19 1.411(3)
C20 C21 1.412(3)
C20 H20 1.0000
C10 C11 1.411(2)
C10 H10 1.0000
C21 H21 1.0000
C23 C24 1.417(2)
C23 C30 1.417(2)
C7 C9 1.396(2)
C7 C6 1.411(2)
C7 C8 1.512(2)
C11 H11 1.0000
C6 C4 1.414(2)
C4 C3 1.399(2)
C4 C5 1.514(2)
C30 C29 1.398(2)
C30 C31 1.515(2)
C3 C2 1.389(2)
C3 H3 0.9500
C18 C19 1.408(2)
C18 H18 1.0000
C24 C26 1.398(2)
C24 C25 1.518(2)
C29 C27 1.380(3)
C29 H29 0.9500
C5 H5A 0.9800
C5 H5B 0.9800
C5 H5C 0.9800
C19 H19 1.0000
C26 C27 1.391(2)
C26 H26 0.9500
C8 H8A 0.9800
C8 H8B 0.9800
C8 H8C 0.9800
C2 C9 1.390(2)
C2 C1 1.509(2)
C9 H9 0.9500
C25 H25A 0.9800
C25 H25B 0.9800
C25 H25C 0.9800
C31 H31A 0.9800
C31 H31B 0.9800
C31 H31C 0.9800
C1 H1A 0.9800
C1 H1B 0.9800
C1 H1C 0.9800
C16 H16A 0.9800
C16 H16B 0.9800
C16 H16C 0.9800
C27 C28 1.515(2)
C15 H15A 0.9800
C15 H15B 0.9800
C15 H15C 0.9800
C28 H28A 0.9800
C28 H28B 0.9800
C28 H28C 0.9800
C17 H17A 0.9800
C17 H17B 0.9800
C17 H17C 0.9800

loop_
_geom_torsion_atom_site_label_1
_geom_torsion_atom_site_label_2
_geom_torsion_atom_site_label_3
_geom_torsion_atom_site_label_4
_geom_torsion
C12 Fe1 B1 C10 68.64(9)
C13 Fe1 B1 C10 107.85(9)
C21 Fe1 B1 C10 -75.41(10)
C11 Fe1 B1 C10 29.68(8)
C20 Fe1 B1 C10 -115.88(9)
C19 Fe1 B1 C10 -153.84(9)
C22 Fe1 B1 C10 -40.91(12)
C18 Fe1 B1 C10 173.13(10)
C14 Fe1 B1 C10 139.03(12)
B2 Fe1 B1 C10 8.9(4)
C12 Fe1 B1 C14 -70.39(9)
C13 Fe1 B1 C14 -31.18(8)
C21 Fe1 B1 C14 145.56(9)
C11 Fe1 B1 C14 -109.36(9)
C20 Fe1 B1 C14 105.09(9)
C19 Fe1 B1 C14 67.12(10)
C22 Fe1 B1 C14 -179.94(9)
C10 Fe1 B1 C14 -139.03(12)
C18 Fe1 B1 C14 34.09(15)
B2 Fe1 B1 C14 -130.1(3)
C12 Fe1 B1 C6 175.7(2)
C13 Fe1 B1 C6 -145.1(2)
C21 Fe1 B1 C6 31.6(2)
C11 Fe1 B1 C6 136.7(2)
C20 Fe1 B1 C6 -8.8(2)
C19 Fe1 B1 C6 -46.8(2)
C22 Fe1 B1 C6 66.1(2)
C10 Fe1 B1 C6 107.0(2)
C18 Fe1 B1 C6 -79.8(3)
C14 Fe1 B1 C6 -113.9(2)
B2 Fe1 B1 C6 115.9(4)
C12 Fe1 B2 C18 108.38(9)
C13 Fe1 B2 C18 71.92(10)
C21 Fe1 B2 C18 -105.28(10)
C11 Fe1 B2 C18 147.51(9)
C20 Fe1 B2 C18 -66.68(10)
C19 Fe1 B2 C18 -28.71(9)
C22 Fe1 B2 C18 -134.86(13)
C10 Fe1 B2 C18 174.92(8)
C14 Fe1 B2 C18 47.20(14)
B1 Fe1 B2 C18 167.4(3)
C12 Fe1 B2 C22 -116.76(9)
C13 Fe1 B2 C22 -153.22(9)
C21 Fe1 B2 C22 29.58(9)
C11 Fe1 B2 C22 -77.63(9)
C20 Fe1 B2 C22 68.18(10)
C19 Fe1 B2 C22 106.15(10)
C10 Fe1 B2 C22 -50.22(12)
C18 Fe1 B2 C22 134.86(13)
C14 Fe1 B2 C22 -177.94(10)
B1 Fe1 B2 C22 -57.7(4)
C12 Fe1 B2 C23 -8.44(18)
C13 Fe1 B2 C23 -44.90(19)
C21 Fe1 B2 C23 137.90(19)
C11 Fe1 B2 C23 30.69(18)
C20 Fe1 B2 C23 176.50(18)
C19 Fe1 B2 C23 -145.53(19)
C22 Fe1 B2 C23 108.3(2)
C10 Fe1 B2 C23 58.1(2)
C18 Fe1 B2 C23 -116.8(2)
C14 Fe1 B2 C23 -69.6(2)
B1 Fe1 B2 C23 50.6(4)
C21 Fe1 C13 C12 -155.2(9)
C11 Fe1 C13 C12 -28.87(8)
C20 Fe1 C13 C12 172.25(9)
C19 Fe1 C13 C12 141.90(9)
C22 Fe1 C13 C12 37.38(14)
C10 Fe1 C13 C12 -66.64(9)
C18 Fe1 C13 C12 104.25(9)
C14 Fe1 C13 C12 -134.58(12)
B2 Fe1 C13 C12 67.21(9)
B1 Fe1 C13 C12 -103.27(9)
C12 Fe1 C13 C14 134.58(12)
C21 Fe1 C13 C14 -20.6(9)
C11 Fe1 C13 C14 105.71(9)
C20 Fe1 C13 C14 -53.17(12)
C19 Fe1 C13 C14 -83.51(9)
C22 Fe1 C13 C14 171.97(10)
C10 Fe1 C13 C14 67.95(9)
C18 Fe1 C13 C14 -121.17(9)
B2 Fe1 C13 C14 -158.20(8)
B1 Fe1 C13 C14 31.31(8)
C14 C13 C12 C11 -3.5(2)
Fe1 C13 C12 C11 51.93(12)
C14 C13 C12 Fe1 -55.40(13)
C13 Fe1 C12 C11 -133.95(13)
C21 Fe1 C12 C11 43.28(14)
C20 Fe1 C12 C11 161.9(6)
C19 Fe1 C12 C11 169.54(9)
C22 Fe1 C12 C11 67.86(10)
C10 Fe1 C12 C11 -29.34(8)
C18 Fe1 C12 C11 142.97(9)
C14 Fe1 C12 C11 -105.92(9)
B2 Fe1 C12 C11 104.96(9)
B1 Fe1 C12 C11 -67.32(9)
C21 Fe1 C12 C13 177.23(9)
C11 Fe1 C12 C13 133.95(13)
C20 Fe1 C12 C13 -64.1(6)
C19 Fe1 C12 C13 -56.51(12)
C22 Fe1 C12 C13 -158.19(8)
C10 Fe1 C12 C13 104.61(9)
C18 Fe1 C12 C13 -83.08(9)
C14 Fe1 C12 C13 28.03(8)
B2 Fe1 C12 C13 -121.09(9)
B1 Fe1 C12 C13 66.63(9)
C18 B2 C22 C21 -11.2(2)
C23 B2 C22 C21 170.61(13)
Fe1 B2 C22 C21 -54.42(12)
C18 B2 C22 Fe1 43.24(11)
C23 B2 C22 Fe1 -134.98(13)
C12 Fe1 C22 C21 -156.91(10)
C13 Fe1 C22 C21 178.64(10)
C11 Fe1 C22 C21 -120.60(10)
C20 Fe1 C22 C21 29.26(10)
C19 Fe1 C22 C21 67.27(10)
C10 Fe1 C22 C21 -83.14(10)
C18 Fe1 C22 C21 104.27(11)
C14 Fe1 C22 C21 -58.7(6)
B2 Fe1 C22 C21 132.33(14)
B1 Fe1 C22 C21 -58.39(13)
C12 Fe1 C22 B2 70.76(10)
C13 Fe1 C22 B2 46.32(14)
C21 Fe1 C22 B2 -132.33(14)
C11 Fe1 C22 B2 107.07(9)
C20 Fe1 C22 B2 -103.07(10)
C19 Fe1 C22 B2 -65.06(10)
C10 Fe1 C22 B2 144.53(9)
C18 Fe1 C22 B2 -28.06(9)
C14 Fe1 C22 B2 168.9(5)
B1 Fe1 C22 B2 169.29(8)
C12 Fe1 C20 C19 8.5(7)
C13 Fe1 C20 C19 -49.79(13)
C21 Fe1 C20 C19 133.52(14)
C11 Fe1 C20 C19 167.86(10)
C22 Fe1 C20 C19 104.60(10)
C10 Fe1 C20 C19 -159.74(9)
C18 Fe1 C20 C19 28.05(9)
C14 Fe1 C20 C19 -81.69(10)
B2 Fe1 C20 C19 65.90(10)
B1 Fe1 C20 C19 -121.48(10)
C12 Fe1 C20 C21 -125.0(6)
C13 Fe1 C20 C21 176.69(9)
C11 Fe1 C20 C21 34.34(15)
C19 Fe1 C20 C21 -133.52(14)
C22 Fe1 C20 C21 -28.93(9)
C10 Fe1 C20 C21 66.74(10)
C18 Fe1 C20 C21 -105.47(10)
C14 Fe1 C20 C21 144.79(9)
B2 Fe1 C20 C21 -67.63(10)
B1 Fe1 C20 C21 105.00(10)
C12 C13 C14 B1 -6.2(2)
Fe1 C13 C14 B1 -59.23(12)
C12 C13 C14 Si2 176.33(11)
Fe1 C13 C14 Si2 123.32(9)
C12 C13 C14 Fe1 53.01(12)
C10 B1 C14 C13 14.39(19)
C6 B1 C14 C13 -160.40(13)
Fe1 B1 C14 C13 53.52(11)
C10 B1 C14 Si2 -168.33(10)
C6 B1 C14 Si2 16.9(2)
Fe1 B1 C14 Si2 -129.21(11)
C10 B1 C14 Fe1 -39.12(11)
C6 B1 C14 Fe1 146.09(13)
C15 Si2 C14 C13 106.67(13)
C16 Si2 C14 C13 -133.88(12)
C17 Si2 C14 C13 -11.90(15)
C15 Si2 C14 B1 -70.64(15)
C16 Si2 C14 B1 48.81(14)
C17 Si2 C14 B1 170.79(13)
C15 Si2 C14 Fe1 -172.81(11)
C16 Si2 C14 Fe1 -53.36(12)
C17 Si2 C14 Fe1 68.62(13)
C12 Fe1 C14 C13 -28.87(9)
C21 Fe1 C14 C13 177.95(10)
C11 Fe1 C14 C13 -66.91(9)
C20 Fe1 C14 C13 144.97(9)
C19 Fe1 C14 C13 105.58(9)
C22 Fe1 C14 C13 -129.0(5)
C10 Fe1 C14 C13 -103.95(9)
C18 Fe1 C14 C13 68.64(10)
B2 Fe1 C14 C13 38.25(14)
B1 Fe1 C14 C13 -129.43(12)
C12 Fe1 C14 B1 100.57(9)
C13 Fe1 C14 B1 129.43(12)
C21 Fe1 C14 B1 -52.62(12)
C11 Fe1 C14 B1 62.52(9)
C20 Fe1 C14 B1 -85.60(9)
C19 Fe1 C14 B1 -124.99(9)
C22 Fe1 C14 B1 0.4(6)
C10 Fe1 C14 B1 25.49(8)
C18 Fe1 C14 B1 -161.92(8)
B2 Fe1 C14 B1 167.68(9)
C12 Fe1 C14 Si2 -135.81(11)
C13 Fe1 C14 Si2 -106.95(13)
C21 Fe1 C14 Si2 71.01(13)
C11 Fe1 C14 Si2 -173.86(10)
C20 Fe1 C14 Si2 38.02(12)
C19 Fe1 C14 Si2 -1.37(11)
C22 Fe1 C14 Si2 124.0(5)
C10 Fe1 C14 Si2 149.11(11)
C18 Fe1 C14 Si2 -38.30(12)
B2 Fe1 C14 Si2 -68.70(14)
B1 Fe1 C14 Si2 123.62(14)
C14 B1 C10 C11 -14.81(19)
C6 B1 C10 C11 160.13(13)
Fe1 B1 C10 C11 -54.41(12)
C14 B1 C10 Fe1 39.60(11)
C6 B1 C10 Fe1 -145.46(13)
C12 Fe1 C10 C11 30.01(9)
C13 Fe1 C10 C11 68.76(9)
C21 Fe1 C10 C11 -115.19(10)
C20 Fe1 C10 C11 -151.25(9)
C19 Fe1 C10 C11 -177.23(12)
C22 Fe1 C10 C11 -76.17(9)
C18 Fe1 C10 C11 -25.3(4)
C14 Fe1 C10 C11 106.42(9)
B2 Fe1 C10 C11 -46.00(12)
B1 Fe1 C10 C11 132.14(13)
C12 Fe1 C10 B1 -102.13(9)
C13 Fe1 C10 B1 -63.38(9)
C21 Fe1 C10 B1 112.67(9)
C11 Fe1 C10 B1 -132.14(13)
C20 Fe1 C10 B1 76.61(10)
C19 Fe1 C10 B1 50.63(16)
C22 Fe1 C10 B1 151.69(8)
C18 Fe1 C10 B1 -157.5(3)
C14 Fe1 C10 B1 -25.72(8)
B2 Fe1 C10 B1 -178.13(8)
C19 C20 C21 C22 1.3(2)
Fe1 C20 C21 C22 53.98(13)
C19 C20 C21 Fe1 -52.65(13)
B2 C22 C21 C20 5.8(2)
Fe1 C22 C21 C20 -53.01(13)
B2 C22 C21 Fe1 58.82(13)
C12 Fe1 C21 C20 171.93(10)
C13 Fe1 C21 C20 -35.0(9)
C11 Fe1 C21 C20 -160.29(9)
C19 Fe1 C21 C20 28.97(10)
C22 Fe1 C21 C20 133.45(14)
C10 Fe1 C21 C20 -123.22(10)
C18 Fe1 C21 C20 65.90(10)
C14 Fe1 C21 C20 -54.11(13)
B2 Fe1 C21 C20 103.52(10)
B1 Fe1 C21 C20 -85.88(10)
C12 Fe1 C21 C22 38.48(15)
C13 Fe1 C21 C22 -168.5(8)
C11 Fe1 C21 C22 66.26(10)
C20 Fe1 C21 C22 -133.45(14)
C19 Fe1 C21 C22 -104.48(10)
C10 Fe1 C21 C22 103.33(10)
C18 Fe1 C21 C22 -67.55(10)
C14 Fe1 C21 C22 172.44(9)
B2 Fe1 C21 C22 -29.93(9)
B1 Fe1 C21 C22 140.66(9)
C18 B2 C23 C24 138.55(15)
C22 B2 C23 C24 -43.5(2)
Fe1 B2 C23 C24 -128.44(16)
C18 B2 C23 C30 -37.7(2)
C22 B2 C23 C30 140.20(15)
Fe1 B2 C23 C30 55.3(2)
B1 C10 C11 C12 6.3(2)
Fe1 C10 C11 C12 -53.41(12)
B1 C10 C11 Fe1 59.68(13)
C13 C12 C11 C10 3.6(2)
Fe1 C12 C11 C10 55.28(12)
C13 C12 C11 Fe1 -51.69(12)
C12 Fe1 C11 C10 -132.38(13)
C13 Fe1 C11 C10 -103.28(9)
C21 Fe1 C11 C10 73.35(10)
C20 Fe1 C11 C10 50.85(14)
C19 Fe1 C11 C10 171.0(4)
C22 Fe1 C11 C10 108.66(9)
C18 Fe1 C11 C10 174.71(8)
C14 Fe1 C11 C10 -66.07(9)
B2 Fe1 C11 C10 147.22(9)
B1 Fe1 C11 C10 -29.55(8)
C13 Fe1 C11 C12 29.10(9)
C21 Fe1 C11 C12 -154.27(9)
C20 Fe1 C11 C12 -176.77(10)
C19 Fe1 C11 C12 -56.7(4)
C22 Fe1 C11 C12 -118.97(9)
C10 Fe1 C11 C12 132.38(13)
C18 Fe1 C11 C12 -52.91(12)
C14 Fe1 C11 C12 66.31(9)
B2 Fe1 C11 C12 -80.41(9)
B1 Fe1 C11 C12 102.82(9)
C9 C7 C6 C4 -3.6(2)
C8 C7 C6 C4 176.89(15)
C9 C7 C6 B1 178.56(15)
C8 C7 C6 B1 -1.0(2)
C10 B1 C6 C7 81.4(2)
C14 B1 C6 C7 -104.31(19)
Fe1 B1 C6 C7 -8.1(3)
C10 B1 C6 C4 -96.51(17)
C14 B1 C6 C4 77.83(18)
Fe1 B1 C6 C4 174.07(17)
C7 C6 C4 C3 3.7(2)
B1 C6 C4 C3 -178.24(14)
C7 C6 C4 C5 -174.94(14)
B1 C6 C4 C5 3.2(2)
C24 C23 C30 C29 5.9(2)
B2 C23 C30 C29 -177.76(14)
C24 C23 C30 C31 -169.70(14)
B2 C23 C30 C31 6.7(2)
C6 C4 C3 C2 -0.7(2)
C5 C4 C3 C2 177.95(15)
C22 B2 C18 C19 10.7(2)
C23 B2 C18 C19 -171.14(14)
Fe1 B2 C18 C19 53.14(12)
C22 B2 C18 Fe1 -42.40(11)
C23 B2 C18 Fe1 135.73(14)
C12 Fe1 C18 C19 149.25(10)
C13 Fe1 C18 C19 109.25(10)
C21 Fe1 C18 C19 -66.87(11)
C11 Fe1 C18 C19 -179.07(10)
C20 Fe1 C18 C19 -28.74(10)
C22 Fe1 C18 C19 -104.79(11)
C10 Fe1 C18 C19 -157.6(3)
C14 Fe1 C18 C19 73.30(11)
B2 Fe1 C18 C19 -133.24(14)
B1 Fe1 C18 C19 50.60(16)
C12 Fe1 C18 B2 -77.51(9)
C13 Fe1 C18 B2 -117.51(9)
C21 Fe1 C18 B2 66.37(9)
C11 Fe1 C18 B2 -45.82(12)
C20 Fe1 C18 B2 104.50(10)
C19 Fe1 C18 B2 133.24(14)
C22 Fe1 C18 B2 28.45(9)
C10 Fe1 C18 B2 -24.4(4)
C14 Fe1 C18 B2 -153.45(8)
B1 Fe1 C18 B2 -176.16(10)
C30 C23 C24 C26 -4.9(2)
B2 C23 C24 C26 178.52(14)
C30 C23 C24 C25 170.67(14)
B2 C23 C24 C25 -5.9(2)
C23 C30 C29 C27 -2.5(2)
C31 C30 C29 C27 173.35(16)
B2 C18 C19 C20 -5.0(2)
Fe1 C18 C19 C20 52.01(13)
B2 C18 C19 Fe1 -56.98(13)
C21 C20 C19 C18 -1.8(2)
Fe1 C20 C19 C18 -53.84(13)
C21 C20 C19 Fe1 52.06(13)
C12 Fe1 C19 C18 -44.48(13)
C13 Fe1 C19 C18 -78.58(10)
C21 Fe1 C19 C18 105.11(11)
C11 Fe1 C19 C18 4.4(5)
C20 Fe1 C19 C18 134.30(15)
C22 Fe1 C19 C18 67.23(10)
C10 Fe1 C19 C18 173.11(11)
C14 Fe1 C19 C18 -117.66(10)
B2 Fe1 C19 C18 29.23(9)
B1 Fe1 C19 C18 -153.58(9)
C12 Fe1 C19 C20 -178.78(9)
C13 Fe1 C19 C20 147.12(10)
C21 Fe1 C19 C20 -29.19(10)
C11 Fe1 C19 C20 -129.8(4)
C22 Fe1 C19 C20 -67.07(10)
C10 Fe1 C19 C20 38.81(17)
C18 Fe1 C19 C20 -134.30(15)
C14 Fe1 C19 C20 108.05(10)
B2 Fe1 C19 C20 -105.07(11)
B1 Fe1 C19 C20 72.12(11)
C23 C24 C26 C27 0.5(2)
C25 C24 C26 C27 -175.31(15)
C4 C3 C2 C9 -2.4(2)
C4 C3 C2 C1 177.49(15)
C3 C2 C9 C7 2.4(2)
C1 C2 C9 C7 -177.42(16)
C6 C7 C9 C2 0.6(2)
C8 C7 C9 C2 -179.89(15)
C30 C29 C27 C26 -2.1(2)
C30 C29 C27 C28 -179.87(17)
C24 C26 C27 C29 3.1(2)
C24 C26 C27 C28 -179.09(16)
